data_1547622
loop_
_publ_author_name
'Osuka, Atsuhiro'
'Fujimoto, Keisuke'

_publ_section_title
;
 Effective stabilization of a planar phosphorus(III) center embedded in a
 porphyrin-based fused aromatic skeleton
;
_journal_name_full 'Chem. Sci.'
_journal_paper_doi 10.1039/C7SC03882H
_journal_year 2017
_chemical_formula_moiety 'C62 H57 N4 O P Pd S2, C2 H3 N, C Cl4'
_chemical_formula_sum 'C65 H60 Cl4 N5 O P Pd S2'
_chemical_formula_weight 1270.47
_space_group_crystal_system monoclinic
_space_group_IT_number 14
_space_group_name_Hall '-P 2yab'
_space_group_name_H-M_alt 'P 1 21/a 1'
_symmetry_space_group_name_Hall '-P 2yab'
_symmetry_space_group_name_H-M 'P 1 21/a 1'
_atom_sites_solution_hydrogens geom
_audit_creation_method SHELXL-2014/7
_audit_update_record
;
2017-09-01 deposited with the CCDC.
2017-10-06 downloaded from the CCDC.
;
_cell_angle_alpha 90
_cell_angle_beta 103.474(6)
_cell_angle_gamma 90
_cell_formula_units_Z 4
_cell_length_a 13.476(3)
_cell_length_b 18.301(3)
_cell_length_c 25.301(5)
_cell_measurement_reflns_used 4287
_cell_measurement_temperature 93(2)
_cell_measurement_theta_max 68.2
_cell_measurement_theta_min 31.3
_cell_volume 6068(2)
_computing_structure_refinement 'SHELXL-2014/7 (Sheldrick, 2014)'
_diffrn_ambient_temperature 93(2)
_diffrn_detector_area_resol_mean 5.8140
_diffrn_measured_fraction_theta_full 0.968
_diffrn_measured_fraction_theta_max 0.967
_diffrn_measurement_device_type 'Rigaku XtaLAB P200'
_diffrn_measurement_method \w
_diffrn_radiation_type CuK\a
_diffrn_radiation_wavelength 1.54187
_diffrn_reflns_av_R_equivalents 0.0772
_diffrn_reflns_av_unetI/netI 0.0596
_diffrn_reflns_Laue_measured_fraction_full 0.968
_diffrn_reflns_Laue_measured_fraction_max 0.967
_diffrn_reflns_limit_h_max 12
_diffrn_reflns_limit_h_min -15
_diffrn_reflns_limit_k_max 22
_diffrn_reflns_limit_k_min -21
_diffrn_reflns_limit_l_max 30
_diffrn_reflns_limit_l_min -29
_diffrn_reflns_number 39164
_diffrn_reflns_point_group_measured_fraction_full 0.968
_diffrn_reflns_point_group_measured_fraction_max 0.967
_diffrn_reflns_theta_full 67.687
_diffrn_reflns_theta_max 68.247
_diffrn_reflns_theta_min 6.574
_exptl_absorpt_coefficient_mu 5.342
_exptl_absorpt_correction_T_max 1.000
_exptl_absorpt_correction_T_min 0.540
_exptl_absorpt_correction_type multi-scan
_exptl_absorpt_process_details 'REQAB (Rigaku, 1998)'
_exptl_crystal_colour Green
_exptl_crystal_density_diffrn 1.391
_exptl_crystal_description Prism
_exptl_crystal_F_000 2616
_refine_diff_density_max 1.493
_refine_diff_density_min -1.097
_refine_diff_density_rms 0.116
_refine_ls_extinction_method none
_refine_ls_goodness_of_fit_ref 1.037
_refine_ls_hydrogen_treatment constr
_refine_ls_matrix_type full
_refine_ls_number_parameters 839
_refine_ls_number_reflns 10733
_refine_ls_number_restraints 348
_refine_ls_restrained_S_all 1.022
_refine_ls_R_factor_all 0.0696
_refine_ls_R_factor_gt 0.0613
_refine_ls_shift/su_max 0.002
_refine_ls_shift/su_mean 0.000
_refine_ls_structure_factor_coef Fsqd
_refine_ls_weighting_details 'w=1/[\s^2^(Fo^2^)+(0.1227P)^2^+5.4918P] where P=(Fo^2^+2Fc^2^)/3'
_refine_ls_weighting_scheme calc
_refine_ls_wR_factor_gt 0.1726
_refine_ls_wR_factor_ref 0.1789
_reflns_Friedel_coverage 0.000
_reflns_number_gt 9058
_reflns_number_total 10733
_reflns_threshold_expression 'I > 2\s(I)'
_cod_data_source_file c7sc03882h2.cif
_cod_data_source_block 0422kf
_cod_depositor_comments
;
The following automatic conversions were performed:

'_space_group_crystal_system' value 'Monoclinic' changed to
'monoclinic' according to
/home/data/users/saulius/crontab/automatic-downloads/rss-feeds/RSC/lib/dictionaries/cif_core.dic
dictionary named 'cif_core.dic' version 2.4.2 from 2011-04-26.

Automatic conversion script
Id: cif_fix_values 4973 2017-02-22 13:04:09Z antanas 
;
_cod_database_code 1547622
_shelx_shelxl_version_number 2014/7
_shelx_space_group_comment
;
The symmetry employed for this shelxl refinement is uniquely defined
by the following loop, which should always be used as a source of
symmetry information in preference to the above space-group names.
They are only intended as comments.
;

loop_
_space_group_symop_operation_xyz
'x, y, z'
'-x+1/2, y+1/2, -z'
'-x, -y, -z'
'x-1/2, -y-1/2, z'

loop_
_atom_site_label
_atom_site_type_symbol
_atom_site_fract_x
_atom_site_fract_y
_atom_site_fract_z
_atom_site_U_iso_or_equiv
_atom_site_adp_type
_atom_site_occupancy
_atom_site_site_symmetry_order
_atom_site_calc_flag
_atom_site_refinement_flags_posn
_atom_site_refinement_flags_adp
_atom_site_refinement_flags_occupancy
_atom_site_disorder_assembly
_atom_site_disorder_group
Pd1 Pd 0.18597(2) 0.02891(2) 0.73520(2) 0.02485(13) Uani 1 1 d . . . . .
N1 N 0.1390(3) 0.10280(18) 0.78339(13) 0.0274(7) Uani 1 1 d . . . . .
N2 N 0.1813(3) 0.10728(18) 0.67854(13) 0.0274(7) Uani 1 1 d . . . . .
N3 N 0.2350(3) -0.04440(18) 0.68743(13) 0.0287(7) Uani 1 1 d . . . . .
N4 N 0.1919(3) -0.04971(19) 0.79233(13) 0.0299(7) Uani 1 1 d . . . . .
P1 P 0.06962(9) 0.01349(6) 0.91606(4) 0.0303(2) Uani 1 1 d . . . . .
O1 O -0.0397(2) -0.00862(17) 0.90060(11) 0.0349(7) Uani 1 1 d . . . . .
S1 S 0.06167(9) 0.24081(6) 0.94337(4) 0.0373(3) Uani 1 1 d . . . . .
S2 S 0.22799(9) -0.18078(6) 0.97247(4) 0.0357(3) Uani 1 1 d . . . . .
C1 C 0.1199(3) 0.0897(2) 0.83274(15) 0.0286(9) Uani 1 1 d . . . . .
C2 C 0.0940(3) 0.1569(2) 0.85648(15) 0.0284(9) Uani 1 1 d . . . . .
C3 C 0.0961(3) 0.2104(2) 0.81950(16) 0.0313(9) Uani 1 1 d . . . . .
H1 H 0.0823 0.2608 0.8233 0.038 Uiso 1 1 calc R U . . .
C4 C 0.1231(3) 0.1764(2) 0.77380(16) 0.0286(8) Uani 1 1 d . . . . .
C5 C 0.1309(3) 0.2132(2) 0.72704(16) 0.0273(8) Uani 1 1 d . . . . .
C6 C 0.1542(3) 0.1793(2) 0.68189(16) 0.0274(8) Uani 1 1 d . . . . .
C7 C 0.1524(3) 0.2156(2) 0.63158(16) 0.0301(9) Uani 1 1 d . . . . .
H2 H 0.1367 0.2656 0.6236 0.036 Uiso 1 1 calc R U . . .
C8 C 0.1772(3) 0.1653(2) 0.59763(16) 0.0307(9) Uani 1 1 d . . . . .
H3 H 0.1803 0.1731 0.5609 0.037 Uiso 1 1 calc R U . . .
C9 C 0.1980(3) 0.0979(2) 0.62731(16) 0.0276(8) Uani 1 1 d . . . . .
C10 C 0.2313(3) 0.0338(2) 0.60767(17) 0.0292(9) Uani 1 1 d . . . . .
C11 C 0.2500(4) -0.0314(2) 0.63651(17) 0.0301(9) Uani 1 1 d . . . . .
C12 C 0.2916(4) -0.0970(2) 0.61777(17) 0.0341(9) Uani 1 1 d . . . . .
H4 H 0.3101 -0.1029 0.5840 0.041 Uiso 1 1 calc R U . . .
C13 C 0.2993(4) -0.1477(2) 0.65662(17) 0.0340(9) Uani 1 1 d . . . . .
H5 H 0.3238 -0.1962 0.6553 0.041 Uiso 1 1 calc R U . . .
C14 C 0.2641(3) -0.1157(2) 0.70059(16) 0.0306(9) Uani 1 1 d . . . . .
C15 C 0.2605(3) -0.1520(2) 0.74902(16) 0.0287(8) Uani 1 1 d . . . . .
C16 C 0.2269(3) -0.1198(2) 0.79118(16) 0.0286(8) Uani 1 1 d . . . . .
C17 C 0.2240(3) -0.1564(2) 0.84126(16) 0.0307(9) Uani 1 1 d . . . . .
H6 H 0.2436 -0.2054 0.8506 0.037 Uiso 1 1 calc R U . . .
C18 C 0.1882(3) -0.1074(2) 0.87266(16) 0.0306(9) Uani 1 1 d . . . . .
C19 C 0.1658(3) -0.0415(2) 0.84040(16) 0.0303(9) Uani 1 1 d . . . . .
C20 C 0.1262(3) 0.0218(2) 0.85876(17) 0.0292(9) Uani 1 1 d . . . . .
C21 C 0.0796(3) 0.1605(2) 0.91152(16) 0.0308(9) Uani 1 1 d . . . . .
C22 C 0.0840(4) 0.1023(2) 0.94608(17) 0.0343(9) Uani 1 1 d . . . . .
C23 C 0.0720(4) 0.1233(3) 0.99837(17) 0.0368(10) Uani 1 1 d . . . . .
H7 H 0.0731 0.0895 1.0270 0.044 Uiso 1 1 calc R U . . .
C24 C 0.0589(4) 0.1966(3) 1.00326(18) 0.0376(10) Uani 1 1 d . . . . .
C25 C 0.0435(4) 0.2381(3) 1.0520(2) 0.0453(12) Uani 1 1 d . . . . .
H8 H 0.0363 0.2903 1.0433 0.068 Uiso 1 1 calc R U . . .
H9 H -0.0183 0.2205 1.0620 0.068 Uiso 1 1 calc R U . . .
H10 H 0.1025 0.2306 1.0825 0.068 Uiso 1 1 calc R U . . .
C26 C 0.1820(3) -0.1095(2) 0.92917(16) 0.0323(9) Uani 1 1 d . . . . .
C27 C 0.1456(4) -0.0550(2) 0.95633(17) 0.0350(9) Uani 1 1 d . . . . .
C28 C 0.1542(4) -0.0707(3) 1.01239(17) 0.0373(10) Uani 1 1 d . . . . .
H11 H 0.1322 -0.0383 1.0367 0.045 Uiso 1 1 calc R U . . .
C29 C 0.1970(4) -0.1365(3) 1.02716(17) 0.0373(10) Uani 1 1 d . . . . .
C30 C 0.2138(4) -0.1723(3) 1.08176(19) 0.0458(12) Uani 1 1 d . . . . .
H12 H 0.2464 -0.2199 1.0806 0.069 Uiso 1 1 calc R U . . .
H13 H 0.2580 -0.1413 1.1090 0.069 Uiso 1 1 calc R U . . .
H14 H 0.1481 -0.1790 1.0914 0.069 Uiso 1 1 calc R U . . .
C31 C 0.1060(3) 0.2934(2) 0.72450(16) 0.0300(9) Uani 1 1 d . . . . .
C32 C 0.0063(4) 0.3161(2) 0.70040(17) 0.0329(9) Uani 1 1 d . . . . .
C33 C -0.0192(4) 0.3892(2) 0.70309(19) 0.0385(10) Uani 1 1 d . . . . .
H75 H -0.0872 0.4043 0.6875 0.046 Uiso 1 1 calc R U . . .
C34 C 0.0512(4) 0.4407(3) 0.7277(2) 0.0445(11) Uani 1 1 d . . . . .
C35 C 0.1485(4) 0.4180(2) 0.7503(2) 0.0403(11) Uani 1 1 d . . . . .
H76 H 0.1975 0.4531 0.7674 0.048 Uiso 1 1 calc R U . . .
C36 C 0.1785(4) 0.3452(2) 0.74929(18) 0.0340(9) Uani 1 1 d . . . . .
C37 C -0.0726(4) 0.2619(3) 0.6728(2) 0.0402(10) Uani 1 1 d . . . . .
H15 H -0.0418 0.2131 0.6746 0.060 Uiso 1 1 calc R U . . .
H16 H -0.1292 0.2612 0.6911 0.060 Uiso 1 1 calc R U . . .
H17 H -0.0982 0.2759 0.6347 0.060 Uiso 1 1 calc R U . . .
C38 C 0.0174(5) 0.5192(3) 0.7314(3) 0.0646(17) Uani 1 1 d . . . . .
H18 H -0.0546 0.5240 0.7127 0.097 Uiso 1 1 calc R U . . .
H19 H 0.0263 0.5328 0.7697 0.097 Uiso 1 1 calc R U . . .
H20 H 0.0588 0.5515 0.7143 0.097 Uiso 1 1 calc R U . . .
C39 C 0.2860(4) 0.3220(3) 0.7752(2) 0.0424(11) Uani 1 1 d . . . . .
H21 H 0.2929 0.2693 0.7704 0.064 Uiso 1 1 calc R U . . .
H22 H 0.3336 0.3480 0.7578 0.064 Uiso 1 1 calc R U . . .
H23 H 0.3015 0.3338 0.8140 0.064 Uiso 1 1 calc R U . . .
C54 C 0.2945(3) -0.2308(2) 0.75403(16) 0.0313(9) Uani 1 1 d . . . . .
C55 C 0.2262(4) -0.2854(2) 0.72937(17) 0.0332(9) Uani 1 1 d . . . . .
C56 C 0.2597(4) -0.3578(2) 0.73198(17) 0.0340(9) Uani 1 1 d . . . . .
H77 H 0.2140 -0.3948 0.7149 0.041 Uiso 1 1 calc R U . . .
C57 C 0.3582(4) -0.3768(2) 0.75894(17) 0.0348(10) Uani 1 1 d . . . . .
C58 C 0.4242(3) -0.3225(2) 0.78367(17) 0.0328(9) Uani 1 1 d . . . . .
H78 H 0.4915 -0.3353 0.8024 0.039 Uiso 1 1 calc R U . . .
C59 C 0.3941(3) -0.2489(2) 0.78172(17) 0.0319(9) Uani 1 1 d . . . . .
C60 C 0.1179(4) -0.2666(3) 0.70110(19) 0.0391(10) Uani 1 1 d . . . . .
H24 H 0.1077 -0.2137 0.7031 0.059 Uiso 1 1 calc R U . . .
H25 H 0.1050 -0.2816 0.6629 0.059 Uiso 1 1 calc R U . . .
H26 H 0.0707 -0.2922 0.7189 0.059 Uiso 1 1 calc R U . . .
C61 C 0.3942(4) -0.4560(2) 0.76259(19) 0.0395(11) Uani 1 1 d . . . . .
H27 H 0.3388 -0.4875 0.7431 0.059 Uiso 1 1 calc R U . . .
H28 H 0.4530 -0.4606 0.7462 0.059 Uiso 1 1 calc R U . . .
H29 H 0.4140 -0.4709 0.8008 0.059 Uiso 1 1 calc R U . . .
C62 C 0.4692(4) -0.1923(2) 0.8091(2) 0.0404(10) Uani 1 1 d . . . . .
H30 H 0.5340 -0.2161 0.8261 0.061 Uiso 1 1 calc R U . . .
H31 H 0.4803 -0.1567 0.7822 0.061 Uiso 1 1 calc R U . . .
H32 H 0.4423 -0.1673 0.8371 0.061 Uiso 1 1 calc R U . . .
Cl1 Cl 0.41816(13) -0.03516(8) 0.89599(8) 0.0742(5) Uani 1 1 d . . . . .
Cl2 Cl 0.57799(14) 0.06331(8) 0.94260(8) 0.0846(6) Uani 1 1 d . . . . .
Cl3 Cl 0.37528(17) 0.09586(10) 0.94753(9) 0.0905(6) Uani 1 1 d . . . . .
Cl4 Cl 0.43184(18) 0.10367(11) 0.84542(7) 0.0900(6) Uani 1 1 d . . . . .
C63 C 0.4512(5) 0.0572(3) 0.9073(2) 0.0552(14) Uani 1 1 d . . . . .
C65 C 0.6961(6) -0.1118(4) 0.9053(4) 0.089(2) Uani 1 1 d . . . . .
N5 N 0.6662(7) -0.1423(5) 0.9407(4) 0.124(3) Uani 1 1 d . . . . .
C66 C 0.7257(6) -0.0652(7) 0.8677(3) 0.116(4) Uani 1 1 d . . . . .
H33 H 0.7544 -0.0942 0.8423 0.174 Uiso 1 1 calc R U . . .
H34 H 0.6662 -0.0381 0.8475 0.174 Uiso 1 1 calc R U . . .
H35 H 0.7773 -0.0308 0.8870 0.174 Uiso 1 1 calc R U . . .
C40 C 0.245(2) 0.0320(14) 0.5489(10) 0.028(4) Uani 0.527(7) 1 d . U P A 1
C41 C 0.3199(18) 0.0811(18) 0.5423(11) 0.028(4) Uani 0.527(7) 1 d . U P A 1
H36 H 0.3592 0.1067 0.5728 0.034 Uiso 0.527(7) 1 calc R U P A 1
C42 C 0.3375(13) 0.0929(10) 0.4883(8) 0.034(3) Uani 0.527(7) 1 d . U P A 1
C43 C 0.2762(9) 0.0552(7) 0.4475(4) 0.037(2) Uani 0.527(7) 1 d . U P A 1
H37 H 0.2856 0.0609 0.4117 0.044 Uiso 0.527(7) 1 calc R U P A 1
C44 C 0.2005(8) 0.0089(6) 0.4557(4) 0.0317(19) Uani 0.527(7) 1 d . U P A 1
C45 C 0.1888(13) 0.0017(8) 0.5080(7) 0.030(3) Uani 0.527(7) 1 d . U P A 1
H38 H 0.1346 -0.0282 0.5137 0.036 Uiso 0.527(7) 1 calc R U P A 1
C46 C 0.4111(9) 0.1484(7) 0.4751(4) 0.038(3) Uani 0.527(7) 1 d D U P A 1
C47 C 0.3485(8) 0.2060(6) 0.4394(4) 0.057(3) Uani 0.527(7) 1 d D U P A 1
H39 H 0.3941 0.2431 0.4300 0.085 Uiso 0.527(7) 1 calc R U P A 1
H40 H 0.3088 0.1833 0.4061 0.085 Uiso 0.527(7) 1 calc R U P A 1
H41 H 0.3020 0.2292 0.4589 0.085 Uiso 0.527(7) 1 calc R U P A 1
C48 C 0.4751(8) 0.1855(6) 0.5252(4) 0.049(3) Uani 0.527(7) 1 d D U P A 1
H42 H 0.5212 0.2208 0.5142 0.074 Uiso 0.527(7) 1 calc R U P A 1
H43 H 0.4303 0.2111 0.5445 0.074 Uiso 0.527(7) 1 calc R U P A 1
H44 H 0.5153 0.1488 0.5491 0.074 Uiso 0.527(7) 1 calc R U P A 1
C49 C 0.4839(13) 0.1139(9) 0.4439(5) 0.043(3) Uani 0.527(7) 1 d D U P A 1
H45 H 0.5304 0.1514 0.4360 0.065 Uiso 0.527(7) 1 calc R U P A 1
H46 H 0.5235 0.0752 0.4660 0.065 Uiso 0.527(7) 1 calc R U P A 1
H47 H 0.4444 0.0932 0.4097 0.065 Uiso 0.527(7) 1 calc R U P A 1
C50 C 0.1309(7) -0.0298(5) 0.4078(3) 0.037(2) Uani 0.527(7) 1 d D U P A 1
C51 C 0.0600(8) 0.0274(5) 0.3738(4) 0.049(3) Uani 0.527(7) 1 d D U P A 1
H48 H 0.0145 0.0034 0.3428 0.073 Uiso 0.527(7) 1 calc R U P A 1
H49 H 0.0192 0.0510 0.3964 0.073 Uiso 0.527(7) 1 calc R U P A 1
H50 H 0.1010 0.0643 0.3606 0.073 Uiso 0.527(7) 1 calc R U P A 1
C52 C 0.0646(12) -0.0881(9) 0.4264(6) 0.050(4) Uani 0.527(7) 1 d D U P A 1
H51 H 0.0210 -0.1117 0.3945 0.075 Uiso 0.527(7) 1 calc R U P A 1
H52 H 0.1086 -0.1249 0.4484 0.075 Uiso 0.527(7) 1 calc R U P A 1
H53 H 0.0218 -0.0651 0.4481 0.075 Uiso 0.527(7) 1 calc R U P A 1
C53 C 0.1918(12) -0.0665(9) 0.3707(7) 0.049(4) Uani 0.527(7) 1 d D U P A 1
H54 H 0.1447 -0.0908 0.3405 0.073 Uiso 0.527(7) 1 calc R U P A 1
H55 H 0.2310 -0.0294 0.3564 0.073 Uiso 0.527(7) 1 calc R U P A 1
H56 H 0.2386 -0.1026 0.3916 0.073 Uiso 0.527(7) 1 calc R U P A 1
C101 C 0.260(2) 0.0391(14) 0.5550(10) 0.022(4) Uani 0.473(7) 1 d . U P A 2
C102 C 0.3402(18) 0.0822(19) 0.5430(14) 0.029(4) Uani 0.473(7) 1 d . U P A 2
H57 H 0.3795 0.1127 0.5704 0.035 Uiso 0.473(7) 1 calc R U P A 2
C103 C 0.3609(14) 0.0805(10) 0.4941(9) 0.032(3) Uani 0.473(7) 1 d . U P A 2
C104 C 0.3090(11) 0.0296(6) 0.4543(5) 0.035(3) Uani 0.473(7) 1 d . U P A 2
H58 H 0.3261 0.0288 0.4199 0.042 Uiso 0.473(7) 1 calc R U P A 2
C105 C 0.2361(10) -0.0182(7) 0.4629(4) 0.033(2) Uani 0.473(7) 1 d . U P A 2
C106 C 0.2080(13) -0.0165(9) 0.5137(7) 0.028(3) Uani 0.473(7) 1 d . U P A 2
H59 H 0.1583 -0.0490 0.5214 0.034 Uiso 0.473(7) 1 calc R U P A 2
C107 C 0.1894(7) -0.0812(5) 0.4226(4) 0.040(2) Uani 0.473(7) 1 d D U P A 2
C108 C 0.2203(8) -0.1542(5) 0.4521(4) 0.044(3) Uani 0.473(7) 1 d D U P A 2
H60 H 0.2948 -0.1583 0.4618 0.065 Uiso 0.473(7) 1 calc R U P A 2
H61 H 0.1942 -0.1561 0.4851 0.065 Uiso 0.473(7) 1 calc R U P A 2
H62 H 0.1914 -0.1948 0.4281 0.065 Uiso 0.473(7) 1 calc R U P A 2
C109 C 0.0737(11) -0.0747(10) 0.4074(7) 0.061(5) Uani 0.473(7) 1 d D U P A 2
H63 H 0.0474 -0.0770 0.4404 0.092 Uiso 0.473(7) 1 calc R U P A 2
H64 H 0.0542 -0.0279 0.3890 0.092 Uiso 0.473(7) 1 calc R U P A 2
H65 H 0.0448 -0.1148 0.3830 0.092 Uiso 0.473(7) 1 calc R U P A 2
C110 C 0.2330(14) -0.0778(10) 0.3722(6) 0.059(6) Uani 0.473(7) 1 d D U P A 2
H66 H 0.3075 -0.0821 0.3830 0.089 Uiso 0.473(7) 1 calc R U P A 2
H67 H 0.2051 -0.1180 0.3477 0.089 Uiso 0.473(7) 1 calc R U P A 2
H68 H 0.2145 -0.0311 0.3536 0.089 Uiso 0.473(7) 1 calc R U P A 2
C111 C 0.4471(11) 0.1325(7) 0.4841(5) 0.041(3) Uani 0.473(7) 1 d D U P A 2
C112 C 0.5457(9) 0.1126(7) 0.5254(5) 0.058(3) Uani 0.473(7) 1 d D U P A 2
H69 H 0.5641 0.0619 0.5196 0.086 Uiso 0.473(7) 1 calc R U P A 2
H70 H 0.6007 0.1452 0.5207 0.086 Uiso 0.473(7) 1 calc R U P A 2
H71 H 0.5354 0.1179 0.5623 0.086 Uiso 0.473(7) 1 calc R U P A 2
C113 C 0.4634(17) 0.1238(13) 0.4267(6) 0.057(5) Uani 0.473(7) 1 d D U P A 2
H79 H 0.4819 0.0731 0.4211 0.085 Uiso 0.473(7) 1 calc R U P A 2
H80 H 0.4003 0.1364 0.4001 0.085 Uiso 0.473(7) 1 calc R U P A 2
H81 H 0.5184 0.1563 0.4219 0.085 Uiso 0.473(7) 1 calc R U P A 2
C114 C 0.4182(11) 0.2115(6) 0.4931(5) 0.061(4) Uani 0.473(7) 1 d D . P A 2
H72 H 0.4079 0.2168 0.5300 0.091 Uiso 0.473(7) 1 calc R U P A 2
H73 H 0.4732 0.2441 0.4884 0.091 Uiso 0.473(7) 1 calc R U P A 2
H74 H 0.3551 0.2241 0.4666 0.091 Uiso 0.473(7) 1 calc R U P A 2

loop_
_atom_site_aniso_label
_atom_site_aniso_U_11
_atom_site_aniso_U_22
_atom_site_aniso_U_33
_atom_site_aniso_U_23
_atom_site_aniso_U_13
_atom_site_aniso_U_12
Pd1 0.0330(2) 0.02466(19) 0.01858(18) 0.00016(9) 0.00948(12) 0.00204(10)
N1 0.032(2) 0.0261(17) 0.0248(17) 0.0014(12) 0.0082(13) -0.0017(13)
N2 0.0295(19) 0.0299(17) 0.0229(17) -0.0012(13) 0.0063(13) 0.0025(14)
N3 0.037(2) 0.0258(16) 0.0249(17) 0.0010(13) 0.0102(14) 0.0012(14)
N4 0.038(2) 0.0303(17) 0.0231(17) 0.0008(13) 0.0099(14) 0.0040(15)
P1 0.0387(7) 0.0313(5) 0.0234(5) -0.0007(4) 0.0123(4) -0.0001(4)
O1 0.0422(19) 0.0383(16) 0.0272(15) -0.0019(12) 0.0142(12) -0.0016(13)
S1 0.0529(7) 0.0321(5) 0.0310(5) -0.0076(4) 0.0181(5) -0.0036(5)
S2 0.0426(7) 0.0385(6) 0.0272(5) 0.0077(4) 0.0105(4) 0.0038(4)
C1 0.033(2) 0.033(2) 0.0204(19) -0.0012(15) 0.0074(15) 0.0018(17)
C2 0.037(2) 0.027(2) 0.0224(19) -0.0026(15) 0.0090(16) 0.0007(16)
C3 0.037(2) 0.029(2) 0.030(2) -0.0056(16) 0.0120(17) -0.0013(17)
C4 0.030(2) 0.027(2) 0.028(2) -0.0034(15) 0.0044(16) 0.0003(16)
C5 0.028(2) 0.028(2) 0.027(2) 0.0004(15) 0.0067(15) 0.0013(16)
C6 0.028(2) 0.027(2) 0.026(2) -0.0010(15) 0.0041(15) -0.0007(16)
C7 0.032(2) 0.031(2) 0.028(2) 0.0055(16) 0.0070(16) 0.0011(17)
C8 0.034(2) 0.035(2) 0.024(2) 0.0039(16) 0.0081(16) 0.0022(17)
C9 0.029(2) 0.030(2) 0.0243(19) 0.0004(15) 0.0077(15) -0.0015(16)
C10 0.035(3) 0.034(2) 0.021(2) -0.0036(15) 0.0121(16) -0.0024(16)
C11 0.038(3) 0.032(2) 0.023(2) -0.0009(15) 0.0126(17) -0.0012(16)
C12 0.048(3) 0.031(2) 0.028(2) -0.0041(16) 0.0195(18) 0.0028(18)
C13 0.044(3) 0.029(2) 0.033(2) -0.0020(16) 0.0155(18) 0.0043(18)
C14 0.037(2) 0.027(2) 0.029(2) -0.0004(15) 0.0102(17) 0.0012(17)
C15 0.035(2) 0.025(2) 0.027(2) -0.0018(15) 0.0092(16) 0.0024(16)
C16 0.031(2) 0.030(2) 0.025(2) 0.0016(15) 0.0064(15) 0.0011(16)
C17 0.035(2) 0.028(2) 0.029(2) 0.0014(15) 0.0076(17) -0.0006(17)
C18 0.036(2) 0.030(2) 0.026(2) -0.0006(15) 0.0087(16) -0.0009(17)
C19 0.037(3) 0.031(2) 0.023(2) -0.0008(15) 0.0102(17) -0.0018(17)
C20 0.033(2) 0.031(2) 0.025(2) -0.0034(15) 0.0095(16) 0.0016(16)
C21 0.035(2) 0.033(2) 0.027(2) -0.0060(16) 0.0126(16) -0.0007(17)
C22 0.038(3) 0.041(2) 0.026(2) -0.0018(17) 0.0121(17) 0.0017(19)
C23 0.044(3) 0.043(3) 0.026(2) -0.0038(17) 0.0119(18) -0.002(2)
C24 0.042(3) 0.044(3) 0.030(2) -0.0069(18) 0.0149(18) -0.008(2)
C25 0.059(3) 0.044(3) 0.038(3) -0.014(2) 0.021(2) -0.010(2)
C26 0.037(3) 0.035(2) 0.025(2) 0.0062(16) 0.0086(17) -0.0004(17)
C27 0.040(3) 0.037(2) 0.028(2) 0.0021(17) 0.0085(17) -0.0028(19)
C28 0.039(3) 0.045(3) 0.028(2) 0.0005(18) 0.0102(18) -0.001(2)
C29 0.035(3) 0.050(3) 0.028(2) 0.0045(18) 0.0092(17) 0.001(2)
C30 0.046(3) 0.064(3) 0.030(2) 0.012(2) 0.014(2) 0.010(2)
C31 0.040(3) 0.028(2) 0.025(2) 0.0017(15) 0.0138(17) 0.0013(17)
C32 0.040(3) 0.032(2) 0.028(2) 0.0042(16) 0.0108(17) 0.0013(18)
C33 0.041(3) 0.037(2) 0.040(3) 0.0062(18) 0.0137(19) 0.0081(19)
C34 0.054(3) 0.030(2) 0.054(3) 0.003(2) 0.022(2) 0.006(2)
C35 0.046(3) 0.031(2) 0.047(3) -0.0061(19) 0.017(2) -0.007(2)
C36 0.041(3) 0.033(2) 0.030(2) -0.0012(17) 0.0133(17) 0.0006(18)
C37 0.032(3) 0.041(2) 0.046(3) -0.0010(19) 0.0046(19) 0.0007(19)
C38 0.065(4) 0.029(3) 0.098(5) -0.005(3) 0.018(3) 0.007(2)
C39 0.039(3) 0.046(3) 0.042(3) -0.007(2) 0.009(2) -0.004(2)
C54 0.045(3) 0.026(2) 0.026(2) 0.0007(15) 0.0139(17) 0.0021(17)
C55 0.040(3) 0.035(2) 0.027(2) -0.0019(16) 0.0127(17) -0.0011(18)
C56 0.043(3) 0.029(2) 0.031(2) -0.0022(16) 0.0104(18) -0.0010(18)
C57 0.049(3) 0.030(2) 0.028(2) 0.0031(16) 0.0133(18) 0.0041(19)
C58 0.036(3) 0.032(2) 0.033(2) 0.0024(17) 0.0114(17) 0.0041(17)
C59 0.038(3) 0.030(2) 0.031(2) 0.0038(16) 0.0140(17) 0.0025(17)
C60 0.043(3) 0.037(2) 0.037(2) -0.0039(18) 0.0087(19) -0.0015(19)
C61 0.052(3) 0.028(2) 0.039(3) 0.0003(18) 0.011(2) 0.005(2)
C62 0.041(3) 0.034(2) 0.044(3) -0.0005(19) 0.007(2) 0.0013(19)
Cl1 0.0608(10) 0.0495(8) 0.1077(14) -0.0228(8) 0.0106(9) -0.0153(7)
Cl2 0.0655(10) 0.0490(8) 0.1164(14) 0.0071(8) -0.0254(9) -0.0152(7)
Cl3 0.1116(16) 0.0585(9) 0.1168(15) -0.0180(9) 0.0580(12) -0.0114(9)
Cl4 0.1166(16) 0.0863(12) 0.0577(10) 0.0027(8) 0.0009(9) -0.0141(11)
C63 0.054(4) 0.044(3) 0.064(4) -0.005(2) 0.006(3) -0.006(2)
C65 0.068(5) 0.067(4) 0.120(7) 0.011(4) 0.003(4) -0.017(4)
N5 0.112(6) 0.110(6) 0.155(8) 0.046(6) 0.044(6) -0.001(5)
C66 0.066(5) 0.227(12) 0.056(4) 0.002(6) 0.017(4) -0.047(6)
C40 0.032(6) 0.032(6) 0.021(6) 0.003(5) 0.008(5) -0.001(5)
C41 0.033(7) 0.035(6) 0.018(5) -0.008(4) 0.008(5) 0.000(5)
C42 0.038(5) 0.042(5) 0.026(4) 0.000(4) 0.012(4) -0.001(4)
C43 0.044(5) 0.046(5) 0.023(4) 0.001(4) 0.014(3) 0.001(4)
C44 0.039(4) 0.036(4) 0.021(3) -0.002(3) 0.008(3) 0.002(3)
C45 0.033(5) 0.033(6) 0.023(4) 0.005(4) 0.008(4) -0.002(4)
C46 0.040(5) 0.046(5) 0.030(4) -0.003(4) 0.014(4) -0.008(4)
C47 0.056(6) 0.062(6) 0.054(6) 0.003(5) 0.017(5) -0.005(5)
C48 0.055(6) 0.052(6) 0.044(5) -0.008(4) 0.019(5) -0.020(5)
C49 0.040(7) 0.053(6) 0.042(8) -0.008(6) 0.019(6) -0.012(5)
C50 0.042(4) 0.043(4) 0.025(4) -0.006(3) 0.009(3) -0.006(4)
C51 0.056(6) 0.056(6) 0.032(5) -0.005(4) 0.005(4) 0.004(4)
C52 0.055(7) 0.063(7) 0.031(7) -0.014(5) 0.009(5) -0.018(5)
C53 0.050(8) 0.056(8) 0.039(6) -0.010(5) 0.008(5) -0.011(6)
C101 0.028(8) 0.021(6) 0.014(6) -0.010(4) 0.001(5) -0.012(5)
C102 0.031(9) 0.031(6) 0.030(7) 0.004(5) 0.015(6) -0.010(7)
C103 0.041(8) 0.031(6) 0.028(6) 0.002(4) 0.012(5) 0.002(5)
C104 0.054(7) 0.038(6) 0.019(5) -0.004(4) 0.018(5) 0.000(5)
C105 0.044(6) 0.032(5) 0.024(5) 0.001(4) 0.007(4) -0.002(4)
C106 0.035(7) 0.027(7) 0.021(6) 0.006(5) 0.004(5) 0.002(5)
C107 0.054(6) 0.034(5) 0.034(5) -0.006(4) 0.012(4) 0.003(4)
C108 0.060(7) 0.034(5) 0.043(6) 0.000(4) 0.025(5) -0.014(4)
C109 0.053(10) 0.064(11) 0.061(14) -0.026(9) 0.002(8) 0.007(8)
C110 0.113(18) 0.036(7) 0.020(6) -0.008(4) -0.002(9) -0.003(10)
C111 0.047(8) 0.045(7) 0.037(6) -0.004(5) 0.023(5) -0.005(5)
C112 0.054(8) 0.062(7) 0.055(7) 0.003(5) 0.009(5) -0.024(6)
C113 0.049(11) 0.098(14) 0.027(8) 0.000(8) 0.015(7) -0.017(8)
C114 0.073(10) 0.052(7) 0.069(9) 0.010(6) 0.040(7) -0.010(6)

loop_
_atom_type_symbol
_atom_type_description
_atom_type_scat_dispersion_real
_atom_type_scat_dispersion_imag
_atom_type_scat_source
C C 0.0181 0.0091 'International Tables Vol C Tables 4.2.6.8 and 6.1.1.4'
H H 0.0000 0.0000 'International Tables Vol C Tables 4.2.6.8 and 6.1.1.4'
N N 0.0311 0.0180 'International Tables Vol C Tables 4.2.6.8 and 6.1.1.4'
O O 0.0492 0.0322 'International Tables Vol C Tables 4.2.6.8 and 6.1.1.4'
P P 0.2955 0.4335 'International Tables Vol C Tables 4.2.6.8 and 6.1.1.4'
S S 0.3331 0.5567 'International Tables Vol C Tables 4.2.6.8 and 6.1.1.4'
Pd Pd 0.1215 3.9337 'International Tables Vol C Tables 4.2.6.8 and 6.1.1.4'
Cl Cl 0.3639 0.7018 'International Tables Vol C Tables 4.2.6.8 and 6.1.1.4'

loop_
_geom_angle_atom_site_label_1
_geom_angle_atom_site_label_2
_geom_angle_atom_site_label_3
_geom_angle
N3 Pd1 N2 90.43(14)
N3 Pd1 N1 179.19(14)
N2 Pd1 N1 89.46(13)
N3 Pd1 N4 89.49(14)
N2 Pd1 N4 179.53(15)
N1 Pd1 N4 90.61(14)
C1 N1 C4 106.3(3)
C1 N1 Pd1 126.3(3)
C4 N1 Pd1 127.3(3)
C6 N2 C9 106.3(3)
C6 N2 Pd1 127.0(3)
C9 N2 Pd1 126.6(3)
C11 N3 C14 107.1(3)
C11 N3 Pd1 126.1(3)
C14 N3 Pd1 126.8(3)
C19 N4 C16 106.6(3)
C19 N4 Pd1 126.0(3)
C16 N4 Pd1 127.3(3)
O1 P1 C27 111.1(2)
O1 P1 C22 111.2(2)
C27 P1 C22 114.0(2)
O1 P1 C20 113.02(19)
C27 P1 C20 103.1(2)
C22 P1 C20 104.0(2)
C21 S1 C24 92.6(2)
C26 S2 C29 92.0(2)
N1 C1 C20 126.0(4)
N1 C1 C2 110.4(3)
C20 C1 C2 123.6(4)
C3 C2 C1 106.4(3)
C3 C2 C21 131.0(4)
C1 C2 C21 122.4(4)
C2 C3 C4 107.0(4)
N1 C4 C5 125.9(4)
N1 C4 C3 109.9(4)
C5 C4 C3 124.2(4)
C4 C5 C6 123.8(4)
C4 C5 C31 116.8(3)
C6 C5 C31 119.3(3)
N2 C6 C5 126.1(4)
N2 C6 C7 109.9(3)
C5 C6 C7 124.0(4)
C8 C7 C6 107.1(4)
C7 C8 C9 107.4(4)
N2 C9 C10 125.4(4)
N2 C9 C8 109.3(3)
C10 C9 C8 125.3(4)
C9 C10 C11 124.9(4)
C9 C10 C101 116.3(11)
C11 C10 C101 118.4(12)
C9 C10 C40 119.0(11)
C11 C10 C40 116.0(11)
N3 C11 C10 126.4(4)
N3 C11 C12 108.5(3)
C10 C11 C12 125.1(4)
C13 C12 C11 107.6(4)
C12 C13 C14 107.8(4)
N3 C14 C15 126.3(4)
N3 C14 C13 109.0(4)
C15 C14 C13 124.7(4)
C16 C15 C14 123.7(4)
C16 C15 C54 119.3(4)
C14 C15 C54 117.0(3)
N4 C16 C15 126.3(4)
N4 C16 C17 109.7(3)
C15 C16 C17 124.1(4)
C18 C17 C16 107.1(4)
C17 C18 C19 106.0(4)
C17 C18 C26 131.9(4)
C19 C18 C26 121.6(4)
N4 C19 C20 126.1(4)
N4 C19 C18 110.6(4)
C20 C19 C18 123.2(4)
C1 C20 C19 124.4(4)
C1 C20 P1 117.7(3)
C19 C20 P1 117.6(3)
C22 C21 C2 125.5(4)
C22 C21 S1 110.8(3)
C2 C21 S1 123.6(3)
C21 C22 C23 112.8(4)
C21 C22 P1 116.9(3)
C23 C22 P1 128.0(4)
C24 C23 C22 113.3(4)
C23 C24 C25 128.1(4)
C23 C24 S1 110.6(3)
C25 C24 S1 121.3(4)
C27 C26 C18 125.9(4)
C27 C26 S2 110.5(3)
C18 C26 S2 123.4(3)
C26 C27 C28 113.5(4)
C26 C27 P1 116.9(3)
C28 C27 P1 127.8(4)
C29 C28 C27 112.6(4)
C28 C29 C30 127.5(4)
C28 C29 S2 111.2(3)
C30 C29 S2 121.2(4)
C36 C31 C32 119.4(4)
C36 C31 C5 121.1(4)
C32 C31 C5 119.3(4)
C33 C32 C31 119.1(4)
C33 C32 C37 120.3(4)
C31 C32 C37 120.6(4)
C34 C33 C32 122.0(5)
C35 C34 C33 118.2(4)
C35 C34 C38 122.3(5)
C33 C34 C38 119.4(5)
C34 C35 C36 122.5(4)
C35 C36 C31 118.7(4)
C35 C36 C39 121.0(4)
C31 C36 C39 120.3(4)
C59 C54 C55 120.4(4)
C59 C54 C15 120.3(4)
C55 C54 C15 119.2(4)
C56 C55 C54 119.0(4)
C56 C55 C60 120.4(4)
C54 C55 C60 120.7(4)
C57 C56 C55 121.6(4)
C58 C57 C56 118.8(4)
C58 C57 C61 119.6(4)
C56 C57 C61 121.6(4)
C57 C58 C59 121.6(4)
C54 C59 C58 118.7(4)
C54 C59 C62 122.2(4)
C58 C59 C62 119.1(4)
Cl2 C63 Cl4 110.7(3)
Cl2 C63 Cl3 108.3(3)
Cl4 C63 Cl3 109.8(3)
Cl2 C63 Cl1 109.1(3)
Cl4 C63 Cl1 110.0(3)
Cl3 C63 Cl1 108.9(3)
N5 C65 C66 170.2(11)
C45 C40 C41 120(2)
C45 C40 C10 128(2)
C41 C40 C10 110.8(18)
C40 C41 C42 119(2)
C43 C42 C41 115.8(17)
C43 C42 C46 119.4(15)
C41 C42 C46 124.5(17)
C42 C43 C44 122.8(12)
C43 C44 C45 117.2(11)
C43 C44 C50 120.6(8)
C45 C44 C50 122.2(10)
C40 C45 C44 124.5(19)
C42 C46 C47 107.4(10)
C42 C46 C48 113.1(11)
C47 C46 C48 108.4(9)
C42 C46 C49 111.7(13)
C47 C46 C49 108.3(10)
C48 C46 C49 107.8(9)
C44 C50 C52 112.1(9)
C44 C50 C51 108.3(8)
C52 C50 C51 108.3(8)
C44 C50 C53 111.7(11)
C52 C50 C53 108.4(9)
C51 C50 C53 107.8(8)
C102 C101 C10 127.0(18)
C102 C101 C106 119(2)
C10 C101 C106 113.5(19)
C103 C102 C101 121(2)
C102 C103 C104 120(2)
C102 C103 C111 117.3(18)
C104 C103 C111 122.8(16)
C105 C104 C103 123.7(13)
C104 C105 C106 118.7(11)
C104 C105 C107 124.0(10)
C106 C105 C107 116.9(11)
C105 C106 C101 117.4(18)
C109 C107 C110 111.0(9)
C109 C107 C108 109.6(9)
C110 C107 C108 109.1(8)
C109 C107 C105 109.7(11)
C110 C107 C105 109.8(10)
C108 C107 C105 107.5(8)
C114 C111 C113 109.8(11)
C114 C111 C112 109.6(10)
C113 C111 C112 109.3(10)
C114 C111 C103 109.0(11)
C113 C111 C103 111.4(16)
C112 C111 C103 107.8(10)

loop_
_geom_bond_atom_site_label_1
_geom_bond_atom_site_label_2
_geom_bond_distance
Pd1 N3 2.017(3)
Pd1 N2 2.018(3)
Pd1 N1 2.019(3)
Pd1 N4 2.028(3)
N1 C1 1.354(5)
N1 C4 1.377(5)
N2 C6 1.375(5)
N2 C9 1.377(5)
N3 C11 1.371(5)
N3 C14 1.381(5)
N4 C19 1.351(5)
N4 C16 1.369(5)
P1 O1 1.490(3)
P1 C27 1.781(5)
P1 C22 1.786(5)
P1 C20 1.795(4)
S1 C21 1.721(4)
S1 C24 1.725(5)
S2 C26 1.723(4)
S2 C29 1.736(5)
C1 C20 1.398(6)
C1 C2 1.447(6)
C2 C3 1.360(6)
C2 C21 1.452(6)
C3 C4 1.433(6)
C4 C5 1.386(6)
C5 C6 1.399(6)
C5 C31 1.503(6)
C6 C7 1.431(6)
C7 C8 1.352(6)
C8 C9 1.437(6)
C9 C10 1.389(6)
C10 C11 1.392(6)
C10 C101 1.48(3)
C10 C40 1.54(3)
C11 C12 1.450(6)
C12 C13 1.338(6)
C13 C14 1.432(6)
C14 C15 1.405(6)
C15 C16 1.384(6)
C15 C54 1.508(6)
C16 C17 1.441(6)
C17 C18 1.359(6)
C18 C19 1.448(6)
C18 C26 1.452(6)
C19 C20 1.401(6)
C21 C22 1.370(6)
C22 C23 1.422(6)
C23 C24 1.364(7)
C24 C25 1.504(6)
C26 C27 1.365(6)
C27 C28 1.425(6)
C28 C29 1.351(7)
C29 C30 1.497(6)
C31 C36 1.400(6)
C31 C32 1.403(6)
C32 C33 1.387(6)
C32 C37 1.502(6)
C33 C34 1.378(7)
C34 C35 1.367(7)
C34 C38 1.516(7)
C35 C36 1.394(6)
C36 C39 1.505(7)
C54 C59 1.401(6)
C54 C55 1.403(6)
C55 C56 1.395(6)
C55 C60 1.508(7)
C56 C57 1.388(7)
C57 C58 1.383(6)
C57 C61 1.524(6)
C58 C59 1.405(6)
C59 C62 1.500(6)
Cl1 C63 1.755(6)
Cl2 C63 1.737(6)
Cl3 C63 1.751(7)
Cl4 C63 1.748(6)
C65 N5 1.202(11)
C65 C66 1.402(12)
C40 C45 1.26(3)
C40 C41 1.39(3)
C41 C42 1.46(3)
C42 C43 1.35(2)
C42 C46 1.51(2)
C43 C44 1.377(15)
C44 C45 1.38(2)
C44 C50 1.523(13)
C46 C47 1.512(12)
C46 C48 1.517(12)
C46 C49 1.532(14)
C50 C52 1.534(13)
C50 C51 1.538(11)
C50 C53 1.538(13)
C101 C102 1.42(3)
C101 C106 1.51(3)
C102 C103 1.33(4)
C103 C104 1.43(2)
C103 C111 1.57(2)
C104 C105 1.371(16)
C105 C106 1.42(2)
C105 C107 1.570(14)
C107 C109 1.522(14)
C107 C110 1.524(14)
C107 C108 1.539(11)
C111 C114 1.527(14)
C111 C113 1.528(15)
C111 C112 1.530(14)

loop_
_geom_torsion_atom_site_label_1
_geom_torsion_atom_site_label_2
_geom_torsion_atom_site_label_3
_geom_torsion_atom_site_label_4
_geom_torsion
C4 N1 C1 C20 179.7(4)
Pd1 N1 C1 C20 -2.2(6)
C4 N1 C1 C2 -1.8(5)
Pd1 N1 C1 C2 176.3(3)
N1 C1 C2 C3 1.2(5)
C20 C1 C2 C3 179.7(4)
N1 C1 C2 C21 -173.8(4)
C20 C1 C2 C21 4.7(7)
C1 C2 C3 C4 -0.1(5)
C21 C2 C3 C4 174.3(4)
C1 N1 C4 C5 -177.8(4)
Pd1 N1 C4 C5 4.1(6)
C1 N1 C4 C3 1.7(5)
Pd1 N1 C4 C3 -176.4(3)
C2 C3 C4 N1 -1.0(5)
C2 C3 C4 C5 178.6(4)
N1 C4 C5 C6 1.5(7)
C3 C4 C5 C6 -177.9(4)
N1 C4 C5 C31 177.6(4)
C3 C4 C5 C31 -1.9(6)
C9 N2 C6 C5 -179.5(4)
Pd1 N2 C6 C5 4.4(6)
C9 N2 C6 C7 0.9(5)
Pd1 N2 C6 C7 -175.2(3)
C4 C5 C6 N2 -6.1(7)
C31 C5 C6 N2 178.0(4)
C4 C5 C6 C7 173.5(4)
C31 C5 C6 C7 -2.4(6)
N2 C6 C7 C8 0.7(5)
C5 C6 C7 C8 -178.9(4)
C6 C7 C8 C9 -1.9(5)
C6 N2 C9 C10 177.0(4)
Pd1 N2 C9 C10 -6.9(6)
C6 N2 C9 C8 -2.1(5)
Pd1 N2 C9 C8 174.0(3)
C7 C8 C9 N2 2.6(5)
C7 C8 C9 C10 -176.5(4)
N2 C9 C10 C11 1.9(7)
C8 C9 C10 C11 -179.2(4)
N2 C9 C10 C101 -170.2(10)
C8 C9 C10 C101 8.7(11)
N2 C9 C10 C40 179.2(11)
C8 C9 C10 C40 -1.8(12)
C14 N3 C11 C10 -179.5(4)
Pd1 N3 C11 C10 -2.2(7)
C14 N3 C11 C12 -0.9(5)
Pd1 N3 C11 C12 176.4(3)
C9 C10 C11 N3 3.0(8)
C101 C10 C11 N3 175.0(10)
C40 C10 C11 N3 -174.4(11)
C9 C10 C11 C12 -175.4(5)
C101 C10 C11 C12 -3.4(11)
C40 C10 C11 C12 7.2(12)
N3 C11 C12 C13 0.9(5)
C10 C11 C12 C13 179.5(5)
C11 C12 C13 C14 -0.5(5)
C11 N3 C14 C15 -179.5(4)
Pd1 N3 C14 C15 3.3(6)
C11 N3 C14 C13 0.6(5)
Pd1 N3 C14 C13 -176.6(3)
C12 C13 C14 N3 -0.1(5)
C12 C13 C14 C15 -180.0(4)
N3 C14 C15 C16 -0.4(7)
C13 C14 C15 C16 179.4(4)
N3 C14 C15 C54 178.9(4)
C13 C14 C15 C54 -1.2(7)
C19 N4 C16 C15 179.1(4)
Pd1 N4 C16 C15 -3.5(6)
C19 N4 C16 C17 -1.1(5)
Pd1 N4 C16 C17 176.3(3)
C14 C15 C16 N4 0.6(7)
C54 C15 C16 N4 -178.7(4)
C14 C15 C16 C17 -179.2(4)
C54 C15 C16 C17 1.5(6)
N4 C16 C17 C18 -0.6(5)
C15 C16 C17 C18 179.2(4)
C16 C17 C18 C19 2.0(5)
C16 C17 C18 C26 -170.3(5)
C16 N4 C19 C20 -180.0(4)
Pd1 N4 C19 C20 2.6(7)
C16 N4 C19 C18 2.4(5)
Pd1 N4 C19 C18 -175.1(3)
C17 C18 C19 N4 -2.8(5)
C26 C18 C19 N4 170.4(4)
C17 C18 C19 C20 179.5(4)
C26 C18 C19 C20 -7.3(7)
N1 C1 C20 C19 8.4(7)
C2 C1 C20 C19 -169.9(4)
N1 C1 C20 P1 -165.9(3)
C2 C1 C20 P1 15.8(6)
N4 C19 C20 C1 -8.7(7)
C18 C19 C20 C1 168.7(4)
N4 C19 C20 P1 165.6(4)
C18 C19 C20 P1 -17.0(6)
O1 P1 C20 C1 89.2(4)
C27 P1 C20 C1 -150.8(3)
C22 P1 C20 C1 -31.6(4)
O1 P1 C20 C19 -85.5(4)
C27 P1 C20 C19 34.5(4)
C22 P1 C20 C19 153.7(4)
C3 C2 C21 C22 -176.6(5)
C1 C2 C21 C22 -3.0(7)
C3 C2 C21 S1 -0.5(7)
C1 C2 C21 S1 173.2(3)
C24 S1 C21 C22 -0.5(4)
C24 S1 C21 C2 -177.1(4)
C2 C21 C22 C23 176.9(4)
S1 C21 C22 C23 0.4(5)
C2 C21 C22 P1 -19.0(6)
S1 C21 C22 P1 164.5(2)
O1 P1 C22 C21 -89.1(4)
C27 P1 C22 C21 144.3(4)
C20 P1 C22 C21 32.8(4)
O1 P1 C22 C23 72.1(5)
C27 P1 C22 C23 -54.5(5)
C20 P1 C22 C23 -165.9(4)
C21 C22 C23 C24 -0.1(6)
P1 C22 C23 C24 -162.0(4)
C22 C23 C24 C25 179.7(5)
C22 C23 C24 S1 -0.2(5)
C21 S1 C24 C23 0.4(4)
C21 S1 C24 C25 -179.5(4)
C17 C18 C26 C27 178.5(5)
C19 C18 C26 C27 7.3(7)
C17 C18 C26 S2 2.6(7)
C19 C18 C26 S2 -168.7(3)
C29 S2 C26 C27 0.3(4)
C29 S2 C26 C18 176.8(4)
C18 C26 C27 C28 -176.6(4)
S2 C26 C27 C28 -0.3(5)
C18 C26 C27 P1 17.3(6)
S2 C26 C27 P1 -166.3(2)
O1 P1 C27 C26 87.0(4)
C22 P1 C27 C26 -146.4(4)
C20 P1 C27 C26 -34.4(4)
O1 P1 C27 C28 -76.8(5)
C22 P1 C27 C28 49.9(5)
C20 P1 C27 C28 161.9(4)
C26 C27 C28 C29 0.1(6)
P1 C27 C28 C29 164.3(4)
C27 C28 C29 C30 -177.2(5)
C27 C28 C29 S2 0.1(5)
C26 S2 C29 C28 -0.2(4)
C26 S2 C29 C30 177.2(4)
C4 C5 C31 C36 82.3(5)
C6 C5 C31 C36 -101.5(5)
C4 C5 C31 C32 -92.8(5)
C6 C5 C31 C32 83.4(5)
C36 C31 C32 C33 -1.9(6)
C5 C31 C32 C33 173.4(4)
C36 C31 C32 C37 179.1(4)
C5 C31 C32 C37 -5.7(6)
C31 C32 C33 C34 1.5(7)
C37 C32 C33 C34 -179.4(4)
C32 C33 C34 C35 -0.6(7)
C32 C33 C34 C38 -177.4(5)
C33 C34 C35 C36 0.1(7)
C38 C34 C35 C36 176.7(5)
C34 C35 C36 C31 -0.5(7)
C34 C35 C36 C39 -179.3(5)
C32 C31 C36 C35 1.4(6)
C5 C31 C36 C35 -173.8(4)
C32 C31 C36 C39 -179.8(4)
C5 C31 C36 C39 5.1(6)
C16 C15 C54 C59 -83.5(5)
C14 C15 C54 C59 97.1(5)
C16 C15 C54 C55 98.2(5)
C14 C15 C54 C55 -81.1(5)
C59 C54 C55 C56 -1.3(6)
C15 C54 C55 C56 177.0(4)
C59 C54 C55 C60 177.9(4)
C15 C54 C55 C60 -3.8(6)
C54 C55 C56 C57 0.9(6)
C60 C55 C56 C57 -178.3(4)
C55 C56 C57 C58 0.0(6)
C55 C56 C57 C61 179.0(4)
C56 C57 C58 C59 -0.5(6)
C61 C57 C58 C59 -179.5(4)
C55 C54 C59 C58 0.7(6)
C15 C54 C59 C58 -177.5(4)
C55 C54 C59 C62 -179.4(4)
C15 C54 C59 C62 2.4(6)
C57 C58 C59 C54 0.1(6)
C57 C58 C59 C62 -179.8(4)
C9 C10 C40 C45 -105(2)
C11 C10 C40 C45 72(3)
C9 C10 C40 C41 63(2)
C11 C10 C40 C41 -119.5(18)
C45 C40 C41 C42 -4(4)
C10 C40 C41 C42 -174.0(19)
C40 C41 C42 C43 1(3)
C40 C41 C42 C46 176(2)
C41 C42 C43 C44 1(2)
C46 C42 C43 C44 -173.6(12)
C42 C43 C44 C45 -0.2(19)
C42 C43 C44 C50 177.5(12)
C41 C40 C45 C44 5(3)
C10 C40 C45 C44 172.9(17)
C43 C44 C45 C40 -3(2)
C50 C44 C45 C40 179.2(19)
C43 C42 C46 C47 61.0(16)
C41 C42 C46 C47 -112.8(17)
C43 C42 C46 C48 -179.5(12)
C41 C42 C46 C48 7(2)
C43 C42 C46 C49 -57.6(16)
C41 C42 C46 C49 128.5(18)
C43 C44 C50 C52 170.3(11)
C45 C44 C50 C52 -12.1(15)
C43 C44 C50 C51 -70.2(12)
C45 C44 C50 C51 107.4(12)
C43 C44 C50 C53 48.5(14)
C45 C44 C50 C53 -133.9(12)
C9 C10 C101 C102 62(3)
C11 C10 C101 C102 -111(3)
C9 C10 C101 C106 -127.6(16)
C11 C10 C101 C106 60(2)
C10 C101 C102 C103 178(2)
C106 C101 C102 C103 8(4)
C101 C102 C103 C104 -6(3)
C101 C102 C103 C111 177(2)
C102 C103 C104 C105 1(2)
C111 C103 C104 C105 177.5(12)
C103 C104 C105 C106 1(2)
C103 C104 C105 C107 -171.5(12)
C104 C105 C106 C101 1(2)
C107 C105 C106 C101 174.0(15)
C102 C101 C106 C105 -5(3)
C10 C101 C106 C105 -176.4(15)
C104 C105 C107 C109 -125.3(14)
C106 C105 C107 C109 61.6(14)
C104 C105 C107 C110 -3.1(16)
C106 C105 C107 C110 -176.2(11)
C104 C105 C107 C108 115.5(12)
C106 C105 C107 C108 -57.6(13)
C102 C103 C111 C114 -60(2)
C104 C103 C111 C114 124.1(13)
C102 C103 C111 C113 179.1(18)
C104 C103 C111 C113 2.8(17)
C102 C103 C111 C112 59(2)
C104 C103 C111 C112 -117.0(13)
